data_7229249
loop_
_publ_author_name
'Paul, Avijit Kumar'
'Kanagaraj, Rajendiran'
'Jana, Ajay'
'Maji, Pradip'

_publ_section_title
;
 Novel Amine Templated Three-Dimensional Zinc-Organophosphonates with
 Variable Pore-Openings
;
_journal_name_full CrystEngComm
_journal_paper_doi 10.1039/C7CE00994A
_journal_year 2017
_chemical_formula_sum 'C10 H20 N2 O14 P4 Zn3'
_chemical_formula_weight 712.27
_chemical_name_common 'Zinc diphosphonate dabco'
_chemical_name_systematic
;
 ?
;
_space_group_IT_number 41
_symmetry_cell_setting orthorhombic
_symmetry_space_group_name_Hall 'A 2 -2ab'
_symmetry_space_group_name_H-M 'A e a 2'
_atom_sites_solution_hydrogens geom
_atom_sites_solution_primary direct
_atom_sites_solution_secondary difmap
_audit_update_record
;
2017-07-13 deposited with the CCDC.
2017-09-25 downloaded from the CCDC.
;
_cell_angle_alpha 90.00
_cell_angle_beta 90.00
_cell_angle_gamma 90.00
_cell_formula_units_Z 4
_cell_length_a 10.2729(3)
_cell_length_b 18.1781(5)
_cell_length_c 10.7119(3)
_cell_measurement_reflns_used 2147
_cell_measurement_temperature 296(2)
_cell_measurement_theta_max 28.28
_cell_measurement_theta_min 2.24
_cell_volume 2000.36(10)
_computing_structure_refinement 'SHELXL-97 (Sheldrick, 2008)'
_diffrn_ambient_temperature 296(2)
_diffrn_measured_fraction_theta_full 0.999
_diffrn_measured_fraction_theta_max 0.999
_diffrn_measurement_device_type 'Bruker SMART CCD area detector'
_diffrn_measurement_method '\f and \w scans'
_diffrn_radiation_monochromator graphite
_diffrn_radiation_source 'fine-focus sealed tube'
_diffrn_radiation_type MoK\a
_diffrn_radiation_wavelength 0.71073
_diffrn_reflns_av_R_equivalents 0.0182
_diffrn_reflns_av_sigmaI/netI 0.0371
_diffrn_reflns_limit_h_max 13
_diffrn_reflns_limit_h_min -13
_diffrn_reflns_limit_k_max 24
_diffrn_reflns_limit_k_min -18
_diffrn_reflns_limit_l_max 14
_diffrn_reflns_limit_l_min -12
_diffrn_reflns_number 5141
_diffrn_reflns_theta_full 28.28
_diffrn_reflns_theta_max 28.28
_diffrn_reflns_theta_min 2.24
_exptl_absorpt_coefficient_mu 3.968
_exptl_absorpt_correction_T_max 0.7967
_exptl_absorpt_correction_T_min 0.5042
_exptl_absorpt_correction_type multi-scan
_exptl_absorpt_process_details '(SADABS; Sheldrick, 1996)'
_exptl_crystal_colour colorless
_exptl_crystal_density_diffrn 2.365
_exptl_crystal_density_method 'not measured'
_exptl_crystal_description 'Block like'
_exptl_crystal_F_000 1424
_exptl_crystal_size_max 0.20
_exptl_crystal_size_mid 0.08
_exptl_crystal_size_min 0.06
_refine_diff_density_max 0.636
_refine_diff_density_min -0.561
_refine_diff_density_rms 0.135
_refine_ls_abs_structure_details 'Flack H D (1983), Acta Cryst. A39, 876-881'
_refine_ls_abs_structure_Flack 0.000(1)
_refine_ls_extinction_method SHELXL
_refine_ls_goodness_of_fit_ref 1.152
_refine_ls_hydrogen_treatment mixed
_refine_ls_matrix_type full
_refine_ls_number_parameters 150
_refine_ls_number_reflns 2147
_refine_ls_number_restraints 1
_refine_ls_restrained_S_all 1.151
_refine_ls_R_factor_all 0.0308
_refine_ls_R_factor_gt 0.0285
_refine_ls_shift/su_max 0.000
_refine_ls_shift/su_mean 0.000
_refine_ls_structure_factor_coef Fsqd
_refine_ls_weighting_details 'calc w=1/[\s^2^(Fo^2^)+(0.0559P)^2^+2.9264P] where P=(Fo^2^+2Fc^2^)/3'
_refine_ls_weighting_scheme calc
_refine_ls_wR_factor_gt 0.0794
_refine_ls_wR_factor_ref 0.0929
_reflns_number_gt 2065
_reflns_number_total 2147
_reflns_threshold_expression >2\s(I)
_cod_data_source_file c7ce00994a2.cif
_cod_data_source_block CCDC(1551493)
_cod_original_sg_symbol_H-M Aba2
_cod_database_code 7229249

loop_
_symmetry_equiv_pos_as_xyz
'x, y, z'
'-x, -y, z'
'-x+1/2, y+1/2, z'
'x+1/2, -y+1/2, z'
'x, y+1/2, z+1/2'
'-x, -y+1/2, z+1/2'
'-x+1/2, y+1, z+1/2'
'x+1/2, -y+1, z+1/2'

loop_
_atom_site_label
_atom_site_type_symbol
_atom_site_fract_x
_atom_site_fract_y
_atom_site_fract_z
_atom_site_U_iso_or_equiv
_atom_site_adp_type
_atom_site_occupancy
_atom_site_symmetry_multiplicity
_atom_site_calc_flag
_atom_site_refinement_flags
Zn1 Zn 0.76815(5) 0.70953(3) 0.06559(6) 0.01233(14) Uani 1 1 d .
Zn2 Zn 1.0000 0.5000 -0.06123(8) 0.01233(17) Uani 1 2 d S
P1 P 0.86413(10) 0.63201(6) -0.18542(12) 0.0097(2) Uani 1 1 d .
P2 P 1.05813(10) 0.66198(6) 0.02668(12) 0.0094(2) Uani 1 1 d .
O1 O 1.1906(3) 0.69500(18) 0.0504(4) 0.0152(7) Uani 1 1 d .
O2 O 0.8370(4) 0.6527(2) -0.3189(3) 0.0182(7) Uani 1 1 d .
O3 O 0.9524(3) 0.6960(2) 0.1094(4) 0.0166(7) Uani 1 1 d .
O4 O 0.7566(3) 0.65698(19) -0.0955(3) 0.0160(7) Uani 1 1 d .
O5 O 1.0664(3) 0.57858(18) 0.0425(3) 0.0160(7) Uani 1 1 d .
O6 O 0.8820(3) 0.54878(17) -0.1756(4) 0.0170(7) Uani 1 1 d .
O7 O 0.9868(3) 0.7572(2) -0.1456(4) 0.0180(7) Uani 1 1 d .
H7 H 1.0509 0.7806 -0.1231 0.027 Uiso 1 1 calc R
N1 N 0.5826(4) 0.5498(2) 0.9270(5) 0.0215(9) Uani 1 1 d .
C1 C 1.0140(4) 0.6795(2) -0.1370(5) 0.0107(8) Uani 1 1 d .
C2 C 1.1288(4) 0.6579(3) -0.2195(5) 0.0174(10) Uani 1 1 d .
H2A H 1.1441 0.6060 -0.2122 0.026 Uiso 1 1 calc R
H2B H 1.2051 0.6842 -0.1933 0.026 Uiso 1 1 calc R
H2C H 1.1095 0.6698 -0.3048 0.026 Uiso 1 1 calc R
C3 C 0.6316(5) 0.4870(4) 1.0018(6) 0.0302(14) Uani 1 1 d .
H3A H 0.6338 0.4999 1.0896 0.036 Uiso 1 1 calc R
H3B H 0.7191 0.4741 0.9757 0.036 Uiso 1 1 calc R
C4 C 0.5604(6) 0.5244(4) 0.7962(6) 0.0348(15) Uani 1 1 d .
H4A H 0.6352 0.4970 0.7666 0.042 Uiso 1 1 calc R
H4B H 0.5473 0.5664 0.7416 0.042 Uiso 1 1 calc R
C5 C 0.4599(6) 0.5769(4) 0.9805(7) 0.0355(15) Uani 1 1 d .
H5A H 0.4202 0.6120 0.9241 0.043 Uiso 1 1 calc R
H5B H 0.4771 0.6016 1.0591 0.043 Uiso 1 1 calc R

loop_
_atom_site_aniso_label
_atom_site_aniso_U_11
_atom_site_aniso_U_22
_atom_site_aniso_U_33
_atom_site_aniso_U_23
_atom_site_aniso_U_13
_atom_site_aniso_U_12
Zn1 0.0111(2) 0.0127(2) 0.0132(3) -0.0001(2) 0.0013(2) 0.00142(16)
Zn2 0.0132(3) 0.0090(3) 0.0147(4) 0.000 0.000 0.0003(2)
P1 0.0090(5) 0.0105(5) 0.0094(5) 0.0001(4) -0.0008(4) 0.0003(4)
P2 0.0079(5) 0.0098(5) 0.0105(5) -0.0001(4) -0.0008(4) -0.0009(4)
O1 0.0102(13) 0.0140(15) 0.022(2) 0.0011(13) -0.0032(14) -0.0032(11)
O2 0.0180(16) 0.0261(18) 0.0106(17) 0.0035(14) -0.0039(13) 0.0014(13)
O3 0.0131(15) 0.0231(19) 0.0136(17) -0.0036(14) -0.0003(13) 0.0052(13)
O4 0.0114(14) 0.0202(17) 0.0164(18) -0.0030(14) 0.0032(12) -0.0048(12)
O5 0.0213(15) 0.0104(14) 0.016(2) 0.0005(12) -0.0043(13) -0.0023(12)
O6 0.0188(16) 0.0105(14) 0.0218(19) -0.0019(15) -0.0074(15) 0.0017(12)
O7 0.0224(18) 0.0101(15) 0.0215(19) 0.0017(13) -0.0016(14) -0.0016(13)
N1 0.0188(19) 0.022(2) 0.024(2) 0.0008(18) 0.0007(19) -0.0099(15)
C1 0.0104(19) 0.0087(19) 0.013(2) 0.0016(17) -0.0009(16) -0.0021(15)
C2 0.014(2) 0.024(2) 0.014(3) -0.0017(17) 0.0046(17) -0.0005(17)
C3 0.018(3) 0.044(4) 0.029(4) 0.009(3) -0.008(2) -0.003(2)
C4 0.031(3) 0.053(4) 0.021(3) 0.005(3) 0.000(2) -0.020(3)
C5 0.029(3) 0.025(3) 0.053(4) -0.016(3) 0.005(3) 0.000(2)

loop_
_atom_type_symbol
_atom_type_description
_atom_type_scat_dispersion_real
_atom_type_scat_dispersion_imag
_atom_type_scat_source
C C 0.0033 0.0016 'International Tables Vol C Tables 4.2.6.8 and 6.1.1.4'
H H 0.0000 0.0000 'International Tables Vol C Tables 4.2.6.8 and 6.1.1.4'
N N 0.0061 0.0033 'International Tables Vol C Tables 4.2.6.8 and 6.1.1.4'
O O 0.0106 0.0060 'International Tables Vol C Tables 4.2.6.8 and 6.1.1.4'
P P 0.1023 0.0942 'International Tables Vol C Tables 4.2.6.8 and 6.1.1.4'
Zn Zn 0.2839 1.4301 'International Tables Vol C Tables 4.2.6.8 and 6.1.1.4'

loop_
_geom_angle_atom_site_label_1
_geom_angle_atom_site_label_2
_geom_angle_atom_site_label_3
_geom_angle
_geom_angle_site_symmetry_1
_geom_angle_site_symmetry_3
O1 Zn1 O2 107.73(15) 4_465 7_645
O1 Zn1 O3 122.26(14) 4_465 .
O2 Zn1 O3 108.52(16) 7_645 .
O1 Zn1 O4 109.80(16) 4_465 .
O2 Zn1 O4 105.44(15) 7_645 .
O3 Zn1 O4 101.87(15) . .
O5 Zn2 O5 109.9(2) . 2_765
O5 Zn2 O6 104.22(14) . .
O5 Zn2 O6 118.70(15) 2_765 .
O5 Zn2 O6 118.70(15) . 2_765
O5 Zn2 O6 104.22(14) 2_765 2_765
O6 Zn2 O6 101.6(2) . 2_765
O2 P1 O6 109.6(2) . .
O2 P1 O4 112.9(2) . .
O6 P1 O4 109.6(2) . .
O2 P1 C1 107.8(2) . .
O6 P1 C1 110.2(2) . .
O4 P1 C1 106.7(2) . .
O1 P2 O5 109.02(19) . .
O1 P2 O3 112.4(2) . .
O5 P2 O3 112.1(2) . .
O1 P2 C1 108.3(2) . .
O5 P2 C1 106.9(2) . .
O3 P2 C1 107.8(2) . .
P2 O1 Zn1 138.5(2) . 4_565
P1 O2 Zn1 147.4(2) . 7_644
P2 O3 Zn1 126.5(2) . .
P1 O4 Zn1 130.4(2) . .
P2 O5 Zn2 130.5(2) . .
P1 O6 Zn2 124.9(2) . .
C1 O7 H7 109.5 . .
C5 N1 C3 109.7(5) . .
C5 N1 C4 109.8(5) . .
C3 N1 C4 108.8(5) . .
O7 C1 C2 111.4(4) . .
O7 C1 P2 106.2(3) . .
C2 C1 P2 108.5(3) . .
O7 C1 P1 106.2(3) . .
C2 C1 P1 111.3(3) . .
P2 C1 P1 113.2(2) . .
C1 C2 H2A 109.5 . .
C1 C2 H2B 109.5 . .
H2A C2 H2B 109.5 . .
C1 C2 H2C 109.5 . .
H2A C2 H2C 109.5 . .
H2B C2 H2C 109.5 . .
N1 C3 C5 107.4(5) . 2_665
N1 C3 H3A 110.2 . .
C5 C3 H3A 110.2 2_665 .
N1 C3 H3B 110.2 . .
C5 C3 H3B 110.2 2_665 .
H3A C3 H3B 108.5 . .
N1 C4 C4 107.7(3) . 2_665
N1 C4 H4A 110.2 . .
C4 C4 H4A 110.2 2_665 .
N1 C4 H4B 110.2 . .
C4 C4 H4B 110.2 2_665 .
H4A C4 H4B 108.5 . .
N1 C5 C3 109.6(5) . 2_665
N1 C5 H5A 109.8 . .
C3 C5 H5A 109.8 2_665 .
N1 C5 H5B 109.8 . .
C3 C5 H5B 109.8 2_665 .
H5A C5 H5B 108.2 . .

loop_
_geom_bond_atom_site_label_1
_geom_bond_atom_site_label_2
_geom_bond_distance
_geom_bond_site_symmetry_2
Zn1 O1 1.916(3) 4_465
Zn1 O2 1.940(4) 7_645
Zn1 O3 1.965(4) .
Zn1 O4 1.976(4) .
Zn2 O5 1.934(3) .
Zn2 O5 1.934(3) 2_765
Zn2 O6 1.938(4) .
Zn2 O6 1.938(4) 2_765
P1 O2 1.505(4) .
P1 O6 1.528(3) .
P1 O4 1.534(4) .
P1 C1 1.840(4) .
P2 O1 1.509(3) .
P2 O5 1.528(3) .
P2 O3 1.532(4) .
P2 C1 1.839(5) .
O1 Zn1 1.916(3) 4_565
O2 Zn1 1.940(4) 7_644
O7 C1 1.443(6) .
O7 H7 0.8200 .
N1 C5 1.469(8) .
N1 C3 1.483(8) .
N1 C4 1.492(8) .
C1 C2 1.525(6) .
C2 H2A 0.9600 .
C2 H2B 0.9600 .
C2 H2C 0.9600 .
C3 C5 1.512(9) 2_665
C3 H3A 0.9700 .
C3 H3B 0.9700 .
C4 C4 1.526(11) 2_665
C4 H4A 0.9700 .
C4 H4B 0.9700 .
C5 C3 1.512(9) 2_665
C5 H5A 0.9700 .
C5 H5B 0.9700 .
